data_2204510
loop_
_publ_author_name
'Packianathan Thomas Muthiah'
'Madhukar Hemamalini'
'Gabriele Bocelli'
'Andrea Cantoni'

_publ_section_title
;
 Bis(2,4-diamino-6-oxopyrimidinium) sulfate monohydrate
;
_journal_issue 11
_journal_name_full 'Acta Crystallographica Section E'
_journal_page_first o2038
_journal_page_last o2040
_journal_paper_doi 10.1107/S1600536804025747
_journal_volume 60
_journal_year 2004
_chemical_formula_iupac '2C4 H7 N4 O +, O4 S 2-, H2 O'
_chemical_formula_moiety '2C4 H7 N4 O +, O4 S 2-, H2 O'
_chemical_formula_structural '2C4 H7 N4 O +, O4 S 2-, H2 O'
_chemical_formula_sum 'C8 H16 N8 O7 S'
_chemical_formula_weight 368.36
_chemical_name_common 'Diaminopyrimidinium sulfate monohydrate'
_chemical_name_systematic
;
Bis(2,4-diamino-6-oxopyrimidinium) sulfate monohydrate
;
_space_group_IT_number 14
_symmetry_cell_setting monoclinic
_symmetry_space_group_name_Hall '-P 2ybc'
_symmetry_space_group_name_H-M 'P 1 21/c 1'
_atom_sites_solution_hydrogens 'difmap (O-H) and geom (others)'
_atom_sites_solution_primary direct
_atom_sites_solution_secondary difmap
_cell_angle_alpha 90
_cell_angle_beta 106.69(2)
_cell_angle_gamma 90
_cell_formula_units_Z 4
_cell_length_a 15.014(3)
_cell_length_b 6.568(2)
_cell_length_c 15.330(3)
_cell_measurement_reflns_used 25
_cell_measurement_temperature 293
_cell_measurement_theta_max 25.59
_cell_measurement_theta_min 1.42
_cell_volume 1448.0(6)
_computing_cell_refinement 'MolEN (Fair, 1990)'
_computing_data_collection 'FEBO (Belleti, 1996)'
_computing_data_reduction 'MolEN '
_computing_molecular_graphics 'PLATON (Spek, 1997)'
_computing_publication_material 'PLATON '
_computing_structure_refinement 'SHELXL97 (Sheldrick, 1997)'
_computing_structure_solution 'SHELXS97 (Sheldrick, 1997)'
_diffrn_ambient_temperature 293
_diffrn_measured_fraction_theta_full 1.00
_diffrn_measured_fraction_theta_max 1.00
_diffrn_measurement_device_type 'Philips PW 1100'
_diffrn_measurement_method \w
_diffrn_radiation_monochromator graphite
_diffrn_radiation_source 'fine-focus sealed tube'
_diffrn_radiation_type 'Mo K\a'
_diffrn_radiation_wavelength 0.71069
_diffrn_reflns_av_R_equivalents 0.1023
_diffrn_reflns_av_sigmaI/netI 0.0260
_diffrn_reflns_limit_h_max 17
_diffrn_reflns_limit_h_min -18
_diffrn_reflns_limit_k_max 7
_diffrn_reflns_limit_k_min 0
_diffrn_reflns_limit_l_max 18
_diffrn_reflns_limit_l_min 0
_diffrn_reflns_number 2811
_diffrn_reflns_reduction_process
;
 ?
;
_diffrn_reflns_theta_full 25.59
_diffrn_reflns_theta_max 25.59
_diffrn_reflns_theta_min 1.42
_diffrn_standards_decay_% 0
_diffrn_standards_interval_count 100
_diffrn_standards_interval_time 60
_diffrn_standards_number 1
_exptl_absorpt_coefficient_mu 0.281
_exptl_absorpt_correction_type none
_exptl_crystal_colour colourless
_exptl_crystal_density_diffrn 1.690
_exptl_crystal_density_method 'Not Measured'
_exptl_crystal_description plate
_exptl_crystal_F_000 768
_exptl_crystal_size_max 0.37
_exptl_crystal_size_mid 0.29
_exptl_crystal_size_min 0.22
_refine_diff_density_max 0.568
_refine_diff_density_min -0.868
_refine_ls_extinction_method none
_refine_ls_goodness_of_fit_ref 1.126
_refine_ls_hydrogen_treatment constr
_refine_ls_matrix_type full
_refine_ls_number_parameters 217
_refine_ls_number_reflns 2715
_refine_ls_number_restraints 0
_refine_ls_restrained_S_all 1.126
_refine_ls_R_factor_all 0.0848
_refine_ls_R_factor_gt 0.0754
_refine_ls_shift/su_max 0.000
_refine_ls_shift/su_mean 0.000
_refine_ls_structure_factor_coef Fsqd
_refine_ls_weighting_details 'calc w = 1/[\s^2^(Fo^2^)+(0.1166P)^2^+5.4696P] where P = (Fo^2^+2Fc^2^)/3'
_refine_ls_weighting_scheme calc
_refine_ls_wR_factor_gt 0.2420
_refine_ls_wR_factor_ref 0.2508
_reflns_number_gt 2210
_reflns_number_total 2715
_reflns_threshold_expression I>2\s(I)
_cod_data_source_file hb6111.cif
_cod_data_source_block I
_cod_original_sg_symbol_H-M 'P 21/c'
_cod_database_code 2204510
_cod_database_fobs_code 2204510

loop_
_symmetry_equiv_pos_as_xyz
x,y,z
-x,1/2+y,1/2-z
-x,-y,-z
x,1/2-y,1/2+z

loop_
_atom_site_aniso_label
_atom_site_aniso_U_11
_atom_site_aniso_U_22
_atom_site_aniso_U_33
_atom_site_aniso_U_12
_atom_site_aniso_U_13
_atom_site_aniso_U_23
O6 0.078(3) 0.0182(19) 0.058(2) 0.0000(18) 0.007(2) 0.0000(16)
N1 0.048(2) 0.021(2) 0.036(2) -0.0019(17) 0.0135(18) -0.0029(16)
N2 0.053(3) 0.027(2) 0.042(2) -0.0016(19) 0.001(2) 0.0004(18)
N3 0.046(2) 0.0157(18) 0.038(2) -0.0013(16) 0.0154(18) 0.0000(15)
N4 0.049(3) 0.025(2) 0.043(2) 0.0020(18) 0.008(2) -0.0046(18)
C2 0.043(3) 0.023(2) 0.035(2) -0.0006(19) 0.017(2) 0.0010(19)
C4 0.037(3) 0.026(2) 0.035(2) -0.0007(19) 0.017(2) -0.0020(19)
C5 0.046(3) 0.026(2) 0.035(2) 0.006(2) 0.012(2) 0.0016(19)
C6 0.048(3) 0.025(2) 0.038(3) 0.002(2) 0.018(2) 0.0034(19)
O6' 0.063(3) 0.0150(18) 0.069(3) 0.0001(16) 0.007(2) -0.0009(17)
N1' 0.040(2) 0.024(2) 0.043(2) -0.0010(17) 0.0129(18) -0.0049(17)
N2' 0.046(3) 0.026(2) 0.049(3) -0.0007(19) 0.006(2) 0.0014(19)
N3' 0.044(2) 0.0182(19) 0.038(2) -0.0013(16) 0.0158(18) 0.0015(16)
N4' 0.051(3) 0.027(2) 0.037(2) -0.0040(19) 0.0069(19) -0.0011(17)
C2' 0.041(3) 0.025(2) 0.039(2) 0.000(2) 0.018(2) 0.0000(19)
C4' 0.040(3) 0.028(2) 0.031(2) -0.0008(19) 0.018(2) 0.0007(18)
C5' 0.046(3) 0.021(2) 0.038(2) 0.001(2) 0.014(2) 0.0023(19)
C6' 0.045(3) 0.019(2) 0.046(3) 0.000(2) 0.018(2) 0.005(2)
S1 0.0375(7) 0.0216(6) 0.0324(6) 0.0001(4) 0.0114(5) 0.0004(4)
O1 0.043(2) 0.032(2) 0.054(2) 0.0048(16) 0.0143(17) 0.0050(16)
O2 0.056(2) 0.0201(18) 0.046(2) -0.0002(15) 0.0074(17) 0.0006(14)
O3 0.061(2) 0.036(2) 0.0377(19) -0.0023(18) 0.0166(18) -0.0025(16)
O4 0.046(2) 0.040(2) 0.0382(19) -0.0056(16) 0.0166(16) 0.0004(15)
O1W 0.108(4) 0.055(3) 0.107(4) -0.002(3) 0.073(4) 0.001(3)

loop_
_atom_site_label
_atom_site_fract_x
_atom_site_fract_y
_atom_site_fract_z
_atom_site_U_iso_or_equiv
_atom_site_thermal_displace_type
_atom_site_calc_flag
_atom_site_refinement_flags
_atom_site_occupancy
_atom_site_type_symbol
O6 0.9433(3) 0.2052(6) 0.3260(3) 0.0540(14) Uani . . 1.000 O
N1 0.8721(3) 0.4855(6) 0.2518(3) 0.0347(12) Uani . . 1.000 N
N2 0.7978(3) 0.7686(7) 0.1734(3) 0.0433(14) Uani . . 1.000 N
N3 0.9207(3) 0.8085(6) 0.3033(3) 0.0325(11) Uani . . 1.000 N
N4 1.0419(3) 0.8692(7) 0.4318(3) 0.0401(14) Uani . . 1.000 N
C2 0.8625(4) 0.6878(7) 0.2416(3) 0.0325(14) Uani . . 1.000 C
C4 0.9906(3) 0.7319(7) 0.3751(3) 0.0313(14) Uani . . 1.000 C
C5 1.0015(4) 0.5219(7) 0.3837(3) 0.0356(14) Uani . . 1.000 C
C6 0.9410(4) 0.3953(8) 0.3224(3) 0.0358(16) Uani . . 1.000 C
O6' 0.5772(3) -0.2706(5) 0.6978(3) 0.0515(15) Uani . . 1.000 O
N1' 0.5040(3) 0.0093(6) 0.6221(3) 0.0355(12) Uani . . 1.000 N
N2' 0.4244(3) 0.2868(7) 0.5463(3) 0.0419(16) Uani . . 1.000 N
N3' 0.5545(3) 0.3328(6) 0.6690(3) 0.0326(11) Uani . . 1.000 N
N4' 0.6805(3) 0.3970(7) 0.7935(3) 0.0395(14) Uani . . 1.000 N
C2' 0.4933(3) 0.2101(7) 0.6113(3) 0.0336(14) Uani . . 1.000 C
C4' 0.6259(3) 0.2581(7) 0.7405(3) 0.0314(14) Uani . . 1.000 C
C5' 0.6356(4) 0.0516(7) 0.7531(3) 0.0346(14) Uani . . 1.000 C
C6' 0.5748(4) -0.0816(7) 0.6930(3) 0.0356(16) Uani . . 1.000 C
S1 0.71820(8) 0.22463(17) 0.52743(8) 0.0302(4) Uani . . 1.000 S
O1 0.6211(3) 0.2917(6) 0.4887(3) 0.0429(12) Uani . . 1.000 O
O2 0.7188(3) -0.0021(5) 0.5300(2) 0.0422(11) Uani . . 1.000 O
O3 0.7582(3) 0.3025(6) 0.6202(2) 0.0444(11) Uani . . 1.000 O
O4 0.7748(3) 0.2920(6) 0.4684(2) 0.0405(11) Uani . . 1.000 O
O1W 0.8049(4) 0.7181(8) 0.4316(4) 0.081(2) Uani . . 1.000 O
H1 0.83420 0.40800 0.21320 0.0420 Uiso . R 1.000 H
H2A 0.76060 0.69120 0.13410 0.0520 Uiso . R 1.000 H
H2B 0.79280 0.89880 0.16800 0.0520 Uiso . R 1.000 H
H3 0.91410 0.93830 0.29780 0.0390 Uiso . R 1.000 H
H4A 1.03040 0.99700 0.42240 0.0480 Uiso . R 1.000 H
H4B 1.08640 0.83010 0.47780 0.0480 Uiso . R 1.000 H
H5 1.04930 0.46700 0.43050 0.0420 Uiso . R 1.000 H
H1' 0.46600 -0.06900 0.58400 0.0420 Uiso calc R 1.000 H
H2A' 0.38530 0.20710 0.51000 0.0510 Uiso . R 1.000 H
H2B' 0.41820 0.41660 0.54010 0.0510 Uiso . R 1.000 H
H3' 0.54910 0.46240 0.66120 0.0390 Uiso . R 1.000 H
H5' 0.68270 -0.00010 0.80150 0.0410 Uiso . R 1.000 H
H41' 0.72550 0.35910 0.83930 0.0480 Uiso . R 1.000 H
H42' 0.67060 0.52450 0.78180 0.0480 Uiso . R 1.000 H
H1W 0.78650 0.57950 0.43480 0.0420 Uiso . R 1.000 H
H2W 0.78120 0.79440 0.47400 0.0420 Uiso . R 1.000 H

loop_
_atom_type_symbol
_atom_type_description
_atom_type_scat_dispersion_real
_atom_type_scat_dispersion_imag
_atom_type_scat_source
S S 0.1246 0.1234 'International Tables Vol C Tables 4.2.6.8 and 6.1.1.4'
O O 0.0106 0.0060 'International Tables Vol C Tables 4.2.6.8 and 6.1.1.4'
N N 0.0061 0.0033 'International Tables Vol C Tables 4.2.6.8 and 6.1.1.4'
H H 0.0000 0.0000 'International Tables Vol C Tables 4.2.6.8 and 6.1.1.4'
C C 0.0033 0.0016 'International Tables Vol C Tables 4.2.6.8 and 6.1.1.4'

loop_
_geom_angle_atom_site_label_1
_geom_angle_atom_site_label_2
_geom_angle_atom_site_label_3
_geom_angle
_geom_angle_publ_flag
O3 S1 O4 110.0(2) no
O1 S1 O4 109.9(2) no
O1 S1 O2 107.9(2) no
O1 S1 O3 111.6(3) no
O2 S1 O3 109.0(2) no
O2 S1 O4 108.4(2) no
H1W O1W H2W 106.95 no
C2 N1 C6 122.8(4) no
C2 N3 C4 122.5(4) no
C2 N1 H1 118.59 no
C6 N1 H1 118.60 no
C2 N2 H2A 120.02 no
H2A N2 H2B 119.92 no
C2 N2 H2B 120.06 no
C4 N3 H3 118.68 no
C2 N3 H3 118.81 no
H4A N4 H4B 120.00 no
C4 N4 H4A 120.00 no
C4 N4 H4B 120.01 no
C2' N1' C6' 123.3(4) no
C2' N3' C4' 122.4(4) no
C6' N1' H1' 118.33 no
C2' N1' H1' 118.32 no
C2' N2' H2A' 119.98 no
H2A' N2' H2B' 119.97 no
C2' N2' H2B' 120.06 no
C4' N3' H3' 118.78 no
C2' N3' H3' 118.83 no
C4' N4' H42' 119.95 no
C4' N4' H41' 120.03 no
H41' N4' H42' 120.02 no
N1 C2 N2 121.5(5) no
N1 C2 N3 118.4(4) no
N2 C2 N3 120.2(4) no
N4 C4 C5 125.4(4) no
N3 C4 C5 118.6(4) no
N3 C4 N4 116.0(4) no
C4 C5 C6 119.7(5) no
O6 C6 C5 124.5(5) no
N1 C6 C5 117.9(5) no
O6 C6 N1 117.6(5) no
C4 C5 H5 120.11 no
C6 C5 H5 120.17 no
N1' C2' N3' 118.4(4) no
N2' C2' N3' 120.6(4) no
N1' C2' N2' 120.9(4) no
N4' C4' C5' 124.6(4) no
N3' C4' C5' 119.3(4) no
N3' C4' N4' 116.1(4) no
C4' C5' C6' 120.1(4) no
N1' C6' C5' 116.4(4) no
O6' C6' N1' 118.0(5) no
O6' C6' C5' 125.6(5) no
C4' C5' H5' 119.94 no
C6' C5' H5' 119.94 no

loop_
_geom_bond_atom_site_label_1
_geom_bond_atom_site_label_2
_geom_bond_distance
_geom_bond_publ_flag
S1 O3 1.468(3) no
S1 O1 1.475(5) no
S1 O2 1.490(3) no
S1 O4 1.476(4) no
O6 C6 1.250(7) no
O6' C6' 1.243(6) no
O1W H1W 0.9567 no
O1W H2W 0.9660 no
N1 C2 1.341(6) no
N1 C6 1.396(7) no
N2 C2 1.317(7) no
N3 C4 1.379(6) no
N3 C2 1.346(7) no
N4 C4 1.333(6) no
N1 H1 0.8600 no
N2 H2A 0.8603 no
N2 H2B 0.8604 no
N3 H3 0.8596 no
N4 H4A 0.8607 no
N4 H4B 0.8596 no
N1' C6' 1.416(7) no
N1' C2' 1.333(6) no
N2' C2' 1.313(6) no
N3' C4' 1.384(6) no
N3' C2' 1.345(6) no
N4' C4' 1.335(6) no
N1' H1' 0.8601 no
N2' H2A' 0.8606 no
N2' H2B' 0.8599 no
N3' H3' 0.8602 no
N4' H42' 0.8604 no
N4' H41' 0.8596 no
C4 C5 1.391(7) no
C5 C6 1.382(7) no
C5 H5 0.9295 no
C4' C5' 1.372(7) no
C5' C6' 1.402(7) no
C5' H5' 0.9298 no

loop_
_geom_hbond_atom_site_label_D
_geom_hbond_atom_site_label_H
_geom_hbond_atom_site_label_A
_geom_hbond_site_symmetry_A
_geom_hbond_distance_DH
_geom_hbond_distance_HA
_geom_hbond_distance_DA
_geom_hbond_angle_DHA
_geom_hbond_publ_flag
N1 H1 O3 4_554 0.86 2.08 2.931(6) 172 yes
N1' H1' O1 3_656 0.86 2.06 2.914(6) 170 yes
N2' H2A' O2 3_656 0.86 2.02 2.836(6) 158 yes
O1W H1W O4 . 0.96 1.98 2.916(7) 166 yes
N2' H2B' O1 3_666 0.86 2.02 2.865(6) 169 yes
N2 H2A O2 4_554 0.86 1.98 2.794(6) 158 yes
N2 H2B O3 4_564 0.86 2.11 2.945(6) 165 yes
O1W H2W O2 1_565 0.97 1.97 2.906(7) 164 yes
N3 H3 O6 1_565 0.86 1.83 2.638(6) 156 yes
N3' H3' O6' 1_565 0.86 1.85 2.648(5) 153 yes
N4 H4A O6 1_565 0.86 2.16 2.883(6) 142 yes
N4 H4B O4 3_766 0.86 2.16 2.935(6) 149 yes
N4' H41' O4 4_555 0.86 2.15 2.925(6) 150 yes
N4' H42' O6' 1_565 0.86 2.10 2.831(6) 143 yes

loop_
_geom_torsion_atom_site_label_1
_geom_torsion_atom_site_label_2
_geom_torsion_atom_site_label_3
_geom_torsion_atom_site_label_4
_geom_torsion
_geom_torsion_publ_flag
C6 N1 C2 N2 178.8(5) no
C6 N1 C2 N3 -1.4(8) no
C2 N1 C6 O6 179.4(5) no
C2 N1 C6 C5 -0.2(8) no
C4 N3 C2 N1 1.4(8) no
C2 N3 C4 C5 0.3(7) no
C4 N3 C2 N2 -178.9(5) no
C2 N3 C4 N4 -178.9(5) no
C2' N1' C6' C5' -0.4(8) no
C6' N1' C2' N3' 2.1(7) no
C2' N1' C6' O6' 178.5(5) no
C6' N1' C2' N2' -177.5(5) no
C2' N3' C4' N4' -178.8(5) no
C2' N3' C4' C5' 0.5(7) no
C4' N3' C2' N1' -2.1(7) no
C4' N3' C2' N2' 177.5(5) no
N4 C4 C5 C6 177.2(5) no
N3 C4 C5 C6 -1.9(8) no
C4 C5 C6 N1 1.8(8) no
C4 C5 C6 O6 -177.7(5) no
N3' C4' C5' C6' 1.2(8) no
N4' C4' C5' C6' -179.5(5) no
C4' C5' C6' O6' 179.9(5) no
C4' C5' C6' N1' -1.3(8) no

loop_
_cod_related_entry_id
_cod_related_entry_database
_cod_related_entry_code
1 ChemSpider 21130314
